data_2018658
loop_
_publ_author_name
'Insuasty, Alberto'
'Insuasty, Braulio'
'Cobo, Justo'
'Glidewell, Christopher'

_publ_section_title
;
 (<i>Z</i>)-5-[(5-Methyl-1<i>H</i>-imidazol-4-yl)methylidene]-2-sulfanylidene-1,3-thiazolidin-4-one
 monohydrate: a three-dimensional hydrogen-bonded framework structure
;
_journal_coeditor_code SF3183
_journal_issue 11
_journal_name_full 'Acta Crystallographica Section C'
_journal_page_first o468
_journal_page_last o471
_journal_paper_doi 10.1107/S0108270112043260
_journal_volume 68
_journal_year 2012
_chemical_formula_iupac 'C8 H7 N3 O S2, H2 O'
_chemical_formula_moiety 'C8 H7 N3 O S2, H2 O'
_chemical_formula_sum 'C8 H9 N3 O2 S2'
_chemical_formula_weight 243.32
_chemical_name_systematic
;
(<i>Z</i>)-5-[(5-Methyl-1<i>H</i>-imidazol-4-yl)methylidene]-2-sulfanylidene-
1,3-thiazolidin-4-one monohydrate
;
_space_group_IT_number 61
_symmetry_cell_setting orthorhombic
_symmetry_space_group_name_Hall '-P 2ac 2ab'
_symmetry_space_group_name_H-M 'P b c a'
_atom_sites_solution_hydrogens geom
_atom_sites_solution_primary direct
_atom_sites_solution_secondary difmap
_cell_angle_alpha 90.00
_cell_angle_beta 90.00
_cell_angle_gamma 90.00
_cell_formula_units_Z 8
_cell_length_a 7.4110(6)
_cell_length_b 16.2739(18)
_cell_length_c 17.201(2)
_cell_measurement_reflns_used 2384
_cell_measurement_temperature 120(2)
_cell_measurement_theta_max 27.50
_cell_measurement_theta_min 2.77
_cell_volume 2074.5(4)
_computing_cell_refinement 'DIRAX/LSQ (Duisenberg <i>et al.</i>, 2000)'
_computing_data_collection 'COLLECT (Hooft, 1999)'
_computing_data_reduction 'EVALCCD (Duisenberg <i>et al.</i>, 2003)'
_computing_molecular_graphics 'PLATON (Spek, 2009)'
_computing_publication_material 'SHELXL97 (Sheldrick, 2008) and PLATON (Spek, 2009)'
_computing_structure_refinement 'SHELXL97 (Sheldrick, 2008)'
_computing_structure_solution 'SIR2004 (Burla <i>et al.</i>, 2005)'
_diffrn_ambient_temperature 120(2)
_diffrn_detector_area_resol_mean 9.091
_diffrn_measured_fraction_theta_full 0.999
_diffrn_measured_fraction_theta_max 0.999
_diffrn_measurement_device_type 'Bruker--Nonius KappaCCD'
_diffrn_measurement_method '\f and \w scans'
_diffrn_radiation_monochromator graphite
_diffrn_radiation_source 'Bruker--Nonius FR591 rotating anode'
_diffrn_radiation_type 'Mo K\a'
_diffrn_radiation_wavelength 0.71073
_diffrn_reflns_av_R_equivalents 0.1187
_diffrn_reflns_av_sigmaI/netI 0.0628
_diffrn_reflns_limit_h_max 9
_diffrn_reflns_limit_h_min -9
_diffrn_reflns_limit_k_max 17
_diffrn_reflns_limit_k_min -21
_diffrn_reflns_limit_l_max 22
_diffrn_reflns_limit_l_min -22
_diffrn_reflns_number 23037
_diffrn_reflns_theta_full 27.50
_diffrn_reflns_theta_max 27.50
_diffrn_reflns_theta_min 2.77
_diffrn_standards_decay_% 0
_diffrn_standards_interval_count 0
_diffrn_standards_interval_time 0
_diffrn_standards_number 0
_exptl_absorpt_coefficient_mu 0.496
_exptl_absorpt_correction_T_max 0.952
_exptl_absorpt_correction_T_min 0.826
_exptl_absorpt_correction_type multi-scan
_exptl_absorpt_process_details '(SADABS; Sheldrick, 2003)'
_exptl_crystal_colour colourless
_exptl_crystal_density_diffrn 1.558
_exptl_crystal_density_method 'not measured'
_exptl_crystal_description plate
_exptl_crystal_F_000 1008
_exptl_crystal_size_max 0.40
_exptl_crystal_size_mid 0.28
_exptl_crystal_size_min 0.10
_refine_diff_density_max 0.470
_refine_diff_density_min -0.392
_refine_ls_extinction_method none
_refine_ls_goodness_of_fit_ref 1.080
_refine_ls_hydrogen_treatment constr
_refine_ls_matrix_type full
_refine_ls_number_parameters 137
_refine_ls_number_reflns 2384
_refine_ls_number_restraints 0
_refine_ls_restrained_S_all 1.080
_refine_ls_R_factor_all 0.1104
_refine_ls_R_factor_gt 0.0555
_refine_ls_shift/su_max 0.001
_refine_ls_shift/su_mean 0.000
_refine_ls_structure_factor_coef Fsqd
_refine_ls_weighting_details 'w=1/[\s^2^(Fo^2^)+(0.0867P)^2^+0.5619P] where P=(Fo^2^+2Fc^2^)/3'
_refine_ls_weighting_scheme calc
_refine_ls_wR_factor_gt 0.1342
_refine_ls_wR_factor_ref 0.1636
_reflns_number_gt 1449
_reflns_number_total 2384
_reflns_threshold_expression I>2\s(I)
_cod_data_source_file sf3183.cif
_cod_data_source_block I
_cod_database_code 2018658
_cod_database_fobs_code 2018658

loop_
_symmetry_equiv_pos_as_xyz
'x, y, z'
'-x+1/2, -y, z+1/2'
'x+1/2, -y+1/2, -z'
'-x, y+1/2, -z+1/2'
'-x, -y, -z'
'x-1/2, y, -z-1/2'
'-x-1/2, y-1/2, z'
'x, -y-1/2, z-1/2'

loop_
_atom_site_type_symbol
_atom_site_label
_atom_site_fract_x
_atom_site_fract_y
_atom_site_fract_z
_atom_site_U_iso_or_equiv
_atom_site_adp_type
_atom_site_calc_flag
_atom_site_refinement_flags
_atom_site_occupancy
_atom_site_symmetry_multiplicity
S S1 0.47426(13) 0.72683(5) 0.63974(5) 0.0228(3) Uani d . 1 1
C C2 0.5126(5) 0.7666(2) 0.7330(2) 0.0224(8) Uani d . 1 1
S S2 0.58807(13) 0.85987(6) 0.74867(5) 0.0256(3) Uani d . 1 1
N N3 0.4701(4) 0.70945(19) 0.78858(16) 0.0235(7) Uani d . 1 1
H H3 0.4801 0.7237 0.8483 0.028 Uiso d R 1 1
C C4 0.4014(5) 0.6349(2) 0.7630(2) 0.0234(8) Uani d . 1 1
O O4 0.3547(4) 0.57928(16) 0.80648(14) 0.0307(7) Uani d . 1 1
C C5 0.3927(5) 0.6334(2) 0.6771(2) 0.0210(8) Uani d . 1 1
C C57 0.3266(5) 0.5694(2) 0.6375(2) 0.0216(8) Uani d . 1 1
H H57 0.2872 0.5239 0.6678 0.026 Uiso calc R 1 1
N N51 0.2541(4) 0.51311(19) 0.43903(17) 0.0248(7) Uani d . 1 1
H H51 0.2324 0.4824 0.3967 0.030 Uiso d R 1 1
C C52 0.3172(5) 0.5909(2) 0.4338(2) 0.0253(8) Uani d . 1 1
H H52 0.3352 0.6188 0.3860 0.030 Uiso calc R 1 1
N N53 0.3509(4) 0.62340(18) 0.50189(17) 0.0225(7) Uani d . 1 1
C C54 0.3082(5) 0.5612(2) 0.55531(19) 0.0213(8) Uani d . 1 1
C C55 0.2464(5) 0.4923(2) 0.5162(2) 0.0241(8) Uani d . 1 1
C C56 0.1835(5) 0.4106(2) 0.5454(2) 0.0319(9) Uani d . 1 1
H H56A 0.2791 0.3852 0.5766 0.048 Uiso calc R 1 1
H H56B 0.1546 0.3750 0.5012 0.048 Uiso calc R 1 1
H H56C 0.0755 0.4181 0.5776 0.048 Uiso calc R 1 1
O O1 0.5304(4) 0.73387(15) 0.94381(14) 0.0267(6) Uani d . 1 1
H H11 0.5010 0.7729 0.9771 0.040 Uiso d R 1 1
H H12 0.6091 0.7053 0.9682 0.040 Uiso d R 1 1

loop_
_atom_site_aniso_label
_atom_site_aniso_U_11
_atom_site_aniso_U_22
_atom_site_aniso_U_33
_atom_site_aniso_U_12
_atom_site_aniso_U_13
_atom_site_aniso_U_23
S1 0.0305(5) 0.0221(5) 0.0158(4) -0.0029(4) -0.0005(4) 0.0000(3)
C2 0.0203(19) 0.027(2) 0.0199(18) 0.0004(16) -0.0005(14) -0.0012(15)
S2 0.0299(5) 0.0250(5) 0.0219(5) -0.0050(4) 0.0019(4) -0.0042(4)
N3 0.0288(17) 0.0243(16) 0.0174(15) -0.0010(14) 0.0003(13) -0.0020(12)
C4 0.0211(18) 0.028(2) 0.021(2) 0.0032(16) 0.0002(15) -0.0014(16)
O4 0.0497(18) 0.0258(15) 0.0167(12) -0.0059(13) 0.0012(12) 0.0061(11)
C5 0.0222(19) 0.024(2) 0.0172(17) -0.0005(15) -0.0001(14) 0.0038(14)
C57 0.0224(19) 0.0202(18) 0.0222(18) -0.0004(15) 0.0003(15) 0.0027(15)
N51 0.0220(17) 0.0298(18) 0.0226(17) 0.0040(14) -0.0015(13) -0.0076(13)
C52 0.027(2) 0.030(2) 0.0194(18) -0.0004(17) -0.0002(16) 0.0017(16)
N53 0.0260(17) 0.0242(16) 0.0174(15) -0.0006(12) 0.0001(12) 0.0002(12)
C54 0.0220(18) 0.0202(19) 0.0217(17) 0.0001(15) -0.0009(14) 0.0018(15)
C55 0.0214(19) 0.026(2) 0.025(2) 0.0039(16) -0.0008(16) -0.0023(16)
C56 0.032(2) 0.022(2) 0.042(2) -0.0013(17) -0.0032(19) -0.0019(18)
O1 0.0378(15) 0.0252(14) 0.0170(12) 0.0046(12) 0.0011(11) -0.0036(10)

loop_
_atom_type_symbol
_atom_type_description
_atom_type_scat_dispersion_real
_atom_type_scat_dispersion_imag
_atom_type_scat_source
C C 0.0033 0.0016 'International Tables Vol C Tables 4.2.6.8 and 6.1.1.4'
H H 0.0000 0.0000 'International Tables Vol C Tables 4.2.6.8 and 6.1.1.4'
N N 0.0061 0.0033 'International Tables Vol C Tables 4.2.6.8 and 6.1.1.4'
O O 0.0106 0.0060 'International Tables Vol C Tables 4.2.6.8 and 6.1.1.4'
S S 0.1246 0.1234 'International Tables Vol C Tables 4.2.6.8 and 6.1.1.4'

loop_
_geom_angle_atom_site_label_1
_geom_angle_atom_site_label_2
_geom_angle_atom_site_label_3
_geom_angle
_geom_angle_publ_flag
C2 S1 C5 92.32(17) ?
N3 C2 S2 126.3(3) ?
N3 C2 S1 110.5(3) ?
S2 C2 S1 123.2(2) ?
C2 N3 C4 117.2(3) ?
C2 N3 H3 120.9 ?
C4 N3 H3 121.8 ?
O4 C4 N3 123.8(3) ?
O4 C4 C5 125.8(3) ?
N3 C4 C5 110.4(3) ?
C5 C57 C54 127.8(3) y
S1 C5 C57 127.8(3) y
C4 C5 C57 122.6(3) y
C4 C5 S1 109.6(3) ?
C5 C57 H57 116.1 ?
C54 C57 H57 116.1 ?
C52 N51 C55 108.0(3) ?
C52 N51 H51 122.0 ?
C55 N51 H51 129.8 ?
N53 C52 N51 112.7(3) ?
N53 C52 H52 123.7 ?
N51 C52 H52 123.7 ?
C52 N53 C54 104.5(3) ?
C55 C54 N53 109.9(3) ?
N53 C54 C57 124.0(3) y
C55 C54 C57 126.0(3) y
N51 C55 C54 104.8(3) ?
N51 C55 C56 123.9(3) ?
C54 C55 C56 131.3(3) ?
C55 C56 H56A 109.5 ?
C55 C56 H56B 109.5 ?
H56A C56 H56B 109.5 ?
C55 C56 H56C 109.5 ?
H56A C56 H56C 109.5 ?
H56B C56 H56C 109.5 ?
H11 O1 H12 103.9 ?

loop_
_geom_bond_atom_site_label_1
_geom_bond_atom_site_label_2
_geom_bond_distance
S1 C2 1.754(4)
S1 C5 1.759(4)
C2 N3 1.371(5)
C2 S2 1.639(4)
N3 C4 1.387(5)
N3 H3 1.0563
C4 O4 1.225(4)
C4 C5 1.478(5)
C5 C57 1.337(5)
C57 C54 1.427(5)
C57 H57 0.9500
N51 C52 1.352(5)
N51 C55 1.372(4)
N51 H51 0.8973
C52 N53 1.309(5)
C52 H52 0.9500
N53 C54 1.404(4)
C54 C55 1.385(5)
C55 C56 1.495(5)
C56 H56A 0.9800
C56 H56B 0.9800
C56 H56C 0.9800
O1 H11 0.8826
O1 H12 0.8564

loop_
_geom_hbond_atom_site_label_D
_geom_hbond_atom_site_label_H
_geom_hbond_atom_site_label_A
_geom_hbond_site_symmetry_A
_geom_hbond_distance_DH
_geom_hbond_distance_HA
_geom_hbond_distance_DA
_geom_hbond_angle_DHA
_geom_hbond_publ_flag
N3 H3 O1 . 1.06 1.69 2.736(4) 169 y
N51 H51 O4 2_564 0.90 1.96 2.848(4) 171 y
O1 H11 N53 8_576 0.88 2.07 2.857(4) 149 y
O1 H11 S1 8_576 0.88 2.80 3.456(3) 132 y
O1 H12 N53 6_657 0.86 2.29 3.122(4) 164 y

loop_
_geom_torsion_atom_site_label_1
_geom_torsion_atom_site_label_2
_geom_torsion_atom_site_label_3
_geom_torsion_atom_site_label_4
_geom_torsion
_geom_torsion_publ_flag
C5 S1 C2 N3 1.9(3) ?
C5 S1 C2 S2 -177.8(3) ?
S2 C2 N3 C4 177.5(3) ?
S1 C2 N3 C4 -2.2(4) ?
C2 N3 C4 O4 -178.5(4) ?
C2 N3 C4 C5 1.2(4) ?
O4 C4 C5 C57 1.7(6) ?
N3 C4 C5 C57 -178.0(3) ?
O4 C4 C5 S1 -180.0(3) ?
N3 C4 C5 S1 0.3(4) ?
C2 S1 C5 C57 177.0(4) ?
C2 S1 C5 C4 -1.3(3) ?
C4 C5 C57 C54 178.8(3) ?
S1 C5 C57 C54 0.8(6) y
C55 N51 C52 N53 -0.4(4) ?
N51 C52 N53 C54 0.8(4) ?
C52 N53 C54 C55 -0.9(4) ?
C52 N53 C54 C57 179.3(3) ?
C5 C57 C54 C55 176.9(4) ?
C5 C57 C54 N53 -3.3(6) y
C52 N51 C55 C54 -0.2(4) ?
C52 N51 C55 C56 -179.8(3) ?
N53 C54 C55 N51 0.7(4) ?
C57 C54 C55 N51 -179.5(3) ?
N53 C54 C55 C56 -179.7(4) ?
C57 C54 C55 C56 0.1(6) ?

loop_
_cod_related_entry_id
_cod_related_entry_database
_cod_related_entry_code
1 ChemSpider 30654399
